data_2214483
loop_
_publ_author_name
'He-Wen Wang'
'Ya-Qing Feng'
'Jin-Qiang Xue'
'Zhi-Qiang Shi'

_publ_section_title
;
 4,6-Dimethyl-2<i>H</i>-chromen-2-one
;
_journal_coeditor_code AT2334
_journal_issue 8
_journal_name_full 'Acta Crystallographica Section E'
_journal_page_first o3556
_journal_page_last o3556
_journal_paper_doi 10.1107/S1600536807032631
_journal_volume 63
_journal_year 2007
_chemical_formula_iupac 'C11 H10 O2'
_chemical_formula_moiety 'C11 H10 O2'
_chemical_formula_sum 'C11 H10 O2'
_chemical_formula_weight 174.19
_chemical_melting_point 428
_chemical_name_systematic
;
4,6-Dimethyl-2<i>H</i>-chromen-2-one
;
_space_group_IT_number 14
_symmetry_cell_setting monoclinic
_symmetry_space_group_name_Hall '-P 2ybc'
_symmetry_space_group_name_H-M 'P 1 21/c 1'
_atom_sites_solution_hydrogens geom
_atom_sites_solution_primary direct
_atom_sites_solution_secondary difmap
_cell_angle_alpha 90.00
_cell_angle_beta 104.80(2)
_cell_angle_gamma 90.00
_cell_formula_units_Z 4
_cell_length_a 7.056(4)
_cell_length_b 8.854(4)
_cell_length_c 13.976(6)
_cell_measurement_reflns_used 786
_cell_measurement_temperature 293(2)
_cell_measurement_theta_max 25.60
_cell_measurement_theta_min 2.75
_cell_volume 844.2(7)
_computing_cell_refinement 'SAINT (Bruker, 1997)'
_computing_data_collection 'SMART (Bruker, 1997)'
_computing_data_reduction SAINT
_computing_molecular_graphics 'SHELXTL (Bruker, 1997)'
_computing_publication_material SHELXTL
_computing_structure_refinement 'SHELXL97 (Sheldrick, 1997)'
_computing_structure_solution 'SHELXS97 (Sheldrick, 1997)'
_diffrn_ambient_temperature 293(2)
_diffrn_measured_fraction_theta_full 0.999
_diffrn_measured_fraction_theta_max 0.999
_diffrn_measurement_device_type 'Bruker SMART CCD area-detector'
_diffrn_measurement_method '\f and \w'
_diffrn_radiation_monochromator graphite
_diffrn_radiation_source 'fine-focus sealed tube'
_diffrn_radiation_type 'Mo K\a'
_diffrn_radiation_wavelength 0.71073
_diffrn_reflns_av_R_equivalents 0.0452
_diffrn_reflns_av_sigmaI/netI 0.0464
_diffrn_reflns_limit_h_max 5
_diffrn_reflns_limit_h_min -8
_diffrn_reflns_limit_k_max 8
_diffrn_reflns_limit_k_min -10
_diffrn_reflns_limit_l_max 16
_diffrn_reflns_limit_l_min -16
_diffrn_reflns_number 4292
_diffrn_reflns_theta_full 25.02
_diffrn_reflns_theta_max 25.02
_diffrn_reflns_theta_min 2.75
_diffrn_standards_decay_% 0
_diffrn_standards_number 0
_exptl_absorpt_coefficient_mu 0.094
_exptl_absorpt_correction_T_max 0.9925
_exptl_absorpt_correction_T_min 0.9852
_exptl_absorpt_correction_type multi-scan
_exptl_absorpt_process_details '(SADABS; Sheldrick, 1996)'
_exptl_crystal_colour colourless
_exptl_crystal_density_diffrn 1.371
_exptl_crystal_density_method 'not measured'
_exptl_crystal_description needle
_exptl_crystal_F_000 368
_exptl_crystal_size_max 0.16
_exptl_crystal_size_mid 0.14
_exptl_crystal_size_min 0.08
_refine_diff_density_max 0.175
_refine_diff_density_min -0.180
_refine_ls_extinction_method none
_refine_ls_goodness_of_fit_ref 1.011
_refine_ls_hydrogen_treatment constr
_refine_ls_matrix_type full
_refine_ls_number_parameters 120
_refine_ls_number_reflns 1500
_refine_ls_number_restraints 0
_refine_ls_restrained_S_all 1.011
_refine_ls_R_factor_all 0.1055
_refine_ls_R_factor_gt 0.0477
_refine_ls_shift/su_max 0.003
_refine_ls_shift/su_mean 0.000
_refine_ls_structure_factor_coef Fsqd
_refine_ls_weighting_details 'w=1/[\s^2^(Fo^2^)+(0.0629P)^2^+0.2401P] where P=(Fo^2^+2Fc^2^)/3'
_refine_ls_weighting_scheme calc
_refine_ls_wR_factor_gt 0.1214
_refine_ls_wR_factor_ref 0.1564
_reflns_number_gt 788
_reflns_number_total 1500
_reflns_threshold_expression I>2\s(I)
_cod_data_source_file at2334.cif
_cod_data_source_block I
_cod_original_sg_symbol_H-M 'P 21/c'
_cod_database_code 2214483
_cod_database_fobs_code 2214483

loop_
_symmetry_equiv_pos_as_xyz
'x, y, z'
'-x, y+1/2, -z+1/2'
'-x, -y, -z'
'x, -y-1/2, z-1/2'

loop_
_atom_site_type_symbol
_atom_site_label
_atom_site_fract_x
_atom_site_fract_y
_atom_site_fract_z
_atom_site_U_iso_or_equiv
_atom_site_adp_type
_atom_site_calc_flag
_atom_site_refinement_flags
_atom_site_occupancy
O O1 0.3485(3) 0.56831(19) 1.16838(12) 0.0500(5) Uani d . 1
O O2 0.4079(3) 0.4494(2) 1.30820(13) 0.0703(7) Uani d . 1
C C1 0.2949(4) 0.5693(3) 1.06742(17) 0.0413(7) Uani d . 1
C C2 0.2896(4) 0.7070(3) 1.02378(19) 0.0522(8) Uani d . 1
H H2 0.3227 0.7939 1.0618 0.063 Uiso calc R 1
C C3 0.2351(4) 0.7149(3) 0.9238(2) 0.0540(8) Uani d . 1
H H3 0.2297 0.8088 0.8934 0.065 Uiso calc R 1
C C4 0.1873(4) 0.5878(3) 0.86554(18) 0.0465(7) Uani d . 1
C C5 0.1987(4) 0.4517(3) 0.91231(17) 0.0451(7) Uani d . 1
H H5 0.1682 0.3647 0.8742 0.054 Uiso calc R 1
C C6 0.2538(3) 0.4381(3) 1.01418(16) 0.0377(6) Uani d . 1
C C7 0.2727(4) 0.2988(3) 1.06670(18) 0.0417(7) Uani d . 1
C C8 0.3269(4) 0.3024(3) 1.16491(18) 0.0483(7) Uani d . 1
H H8 0.3413 0.2113 1.1992 0.058 Uiso calc R 1
C C9 0.3641(4) 0.4381(3) 1.21995(19) 0.0481(7) Uani d . 1
C C10 0.1255(4) 0.5999(4) 0.75576(18) 0.0650(9) Uani d . 1
H H10A 0.1319 0.5022 0.7270 0.098 Uiso calc R 1
H H10B 0.2112 0.6683 0.7337 0.098 Uiso calc R 1
H H10C -0.0065 0.6372 0.7357 0.098 Uiso calc R 1
C C11 0.2342(5) 0.1527(3) 1.01272(19) 0.0608(9) Uani d . 1
H H11A 0.2636 0.0708 1.0592 0.091 Uiso calc R 1
H H11B 0.3153 0.1452 0.9673 0.091 Uiso calc R 1
H H11C 0.0988 0.1477 0.9768 0.091 Uiso calc R 1

loop_
_atom_site_aniso_label
_atom_site_aniso_U_11
_atom_site_aniso_U_22
_atom_site_aniso_U_33
_atom_site_aniso_U_12
_atom_site_aniso_U_13
_atom_site_aniso_U_23
O1 0.0636(13) 0.0453(11) 0.0393(10) -0.0017(9) 0.0098(9) -0.0044(8)
O2 0.0945(17) 0.0780(15) 0.0352(11) -0.0032(12) 0.0107(10) -0.0027(9)
C1 0.0390(16) 0.0451(16) 0.0401(14) 0.0025(12) 0.0104(12) 0.0000(12)
C2 0.061(2) 0.0418(16) 0.0529(17) -0.0006(14) 0.0129(14) -0.0025(13)
C3 0.0587(19) 0.0419(17) 0.0617(18) 0.0080(14) 0.0160(15) 0.0149(14)
C4 0.0431(16) 0.0553(18) 0.0416(14) 0.0045(13) 0.0116(12) 0.0106(13)
C5 0.0422(16) 0.0501(17) 0.0413(14) 0.0005(12) 0.0072(12) -0.0029(12)
C6 0.0336(14) 0.0408(15) 0.0384(14) 0.0009(11) 0.0085(11) 0.0017(11)
C7 0.0418(16) 0.0412(16) 0.0427(15) 0.0000(12) 0.0118(12) -0.0005(11)
C8 0.0542(18) 0.0424(16) 0.0479(16) 0.0012(13) 0.0125(13) 0.0078(12)
C9 0.0499(17) 0.0533(18) 0.0404(15) 0.0012(13) 0.0104(13) 0.0023(13)
C10 0.063(2) 0.085(2) 0.0449(17) 0.0104(17) 0.0100(15) 0.0186(15)
C11 0.081(2) 0.0426(17) 0.0579(17) -0.0051(15) 0.0167(15) -0.0018(13)

loop_
_atom_type_symbol
_atom_type_description
_atom_type_scat_dispersion_real
_atom_type_scat_dispersion_imag
_atom_type_scat_source
C C 0.0033 0.0016
; International Tables
Vol. C, Tables 4.2.6.8 and 6.1.1.4
;
H H 0.0000 0.0000
; International Tables
Vol. C, Tables 4.2.6.8 and 6.1.1.4
;
O O 0.0106 0.0060
; International Tables
Vol. C, Tables 4.2.6.8 and 6.1.1.4
;

loop_
_geom_angle_atom_site_label_1
_geom_angle_atom_site_label_2
_geom_angle_atom_site_label_3
_geom_angle
_geom_angle_publ_flag
C9 O1 C1 121.4(2) ?
C2 C1 O1 116.0(2) ?
C2 C1 C6 122.6(2) ?
O1 C1 C6 121.4(2) ?
C3 C2 C1 118.5(3) ?
C3 C2 H2 120.7 ?
C1 C2 H2 120.7 ?
C2 C3 C4 122.0(3) ?
C2 C3 H3 119.0 ?
C4 C3 H3 119.0 ?
C5 C4 C3 117.6(2) ?
C5 C4 C10 121.6(3) ?
C3 C4 C10 120.8(3) ?
C4 C5 C6 122.5(2) ?
C4 C5 H5 118.7 ?
C6 C5 H5 118.7 ?
C1 C6 C5 116.8(2) ?
C1 C6 C7 118.4(2) ?
C5 C6 C7 124.8(2) ?
C8 C7 C6 118.4(2) ?
C8 C7 C11 120.8(2) ?
C6 C7 C11 120.7(2) ?
C7 C8 C9 123.2(2) ?
C7 C8 H8 118.4 ?
C9 C8 H8 118.4 ?
O2 C9 O1 116.3(2) yes
O2 C9 C8 126.5(3) yes
O1 C9 C8 117.2(2) ?
C4 C10 H10A 109.5 ?
C4 C10 H10B 109.5 ?
H10A C10 H10B 109.5 ?
C4 C10 H10C 109.5 ?
H10A C10 H10C 109.5 ?
H10B C10 H10C 109.5 ?
C7 C11 H11A 109.5 ?
C7 C11 H11B 109.5 ?
H11A C11 H11B 109.5 ?
C7 C11 H11C 109.5 ?
H11A C11 H11C 109.5 ?
H11B C11 H11C 109.5 ?

loop_
_geom_bond_atom_site_label_1
_geom_bond_atom_site_label_2
_geom_bond_distance
O1 C9 1.349(3)
O1 C1 1.364(3)
O2 C9 1.197(3)
C1 C2 1.359(3)
C1 C6 1.370(3)
C2 C3 1.353(3)
C2 H2 0.9300
C3 C4 1.379(4)
C3 H3 0.9300
C4 C5 1.363(3)
C4 C10 1.488(3)
C5 C6 1.382(3)
C5 H5 0.9300
C6 C7 1.425(3)
C7 C8 1.328(3)
C7 C11 1.487(3)
C8 C9 1.415(3)
C8 H8 0.9300
C10 H10A 0.9600
C10 H10B 0.9600
C10 H10C 0.9600
C11 H11A 0.9600
C11 H11B 0.9600
C11 H11C 0.9600

loop_
_geom_torsion_atom_site_label_1
_geom_torsion_atom_site_label_2
_geom_torsion_atom_site_label_3
_geom_torsion_atom_site_label_4
_geom_torsion
_geom_torsion_publ_flag
C9 O1 C1 C2 -178.2(2) ?
C9 O1 C1 C6 0.3(3) ?
O1 C1 C2 C3 -179.2(2) ?
C6 C1 C2 C3 2.3(4) ?
C1 C2 C3 C4 -0.7(4) ?
C2 C3 C4 C5 -0.7(4) ?
C2 C3 C4 C10 179.2(2) yes
C3 C4 C5 C6 0.6(4) ?
C10 C4 C5 C6 -179.3(2) yes
C2 C1 C6 C5 -2.3(4) ?
O1 C1 C6 C5 179.3(2) ?
C2 C1 C6 C7 177.0(2) ?
O1 C1 C6 C7 -1.4(4) ?
C4 C5 C6 C1 0.8(4) ?
C4 C5 C6 C7 -178.4(2) ?
C1 C6 C7 C8 0.8(4) ?
C5 C6 C7 C8 180.0(2) ?
C1 C6 C7 C11 -178.7(2) yes
C5 C6 C7 C11 0.5(4) ?
C6 C7 C8 C9 1.0(4) ?
C11 C7 C8 C9 -179.6(3) yes
C1 O1 C9 O2 -178.4(2) ?
C1 O1 C9 C8 1.5(4) ?
C7 C8 C9 O2 177.8(3) ?
C7 C8 C9 O1 -2.1(4) ?

loop_
_cod_related_entry_id
_cod_related_entry_database
_cod_related_entry_code
1 ChemSpider 75921
